data_4113115
loop_
_publ_author_name
'Joshua S. Figueroa'
'Christopher C. Cummins'

_publ_contact_author 'Christorpher C. Cummins'
_publ_contact_author_email ccummins@mit.edu
_publ_section_title
;
 Phosphaalkynes from Acid Chlorides via P for O(Cl) Metathesis: A
 Recyclable Niobium Phosphide (P3-) Reagent that Effects C-P Triple-Bond
 Formation
;
_journal_name_full 'Journal of the American Chemical Society'
_journal_page_first 13916
_journal_page_last 13917
_journal_paper_doi 10.1021/ja0461522
_journal_volume 126
_journal_year 2004
_chemical_formula_sum 'C41 H47 F6 N3 Nb O6 S2'
_chemical_formula_weight 948.85
_chemical_name_common (F3CSO3)2Nb(N[Np]Ar)3
_chemical_name_systematic
; 
 ? 
;
_space_group_IT_number 14
_symmetry_cell_setting monoclinic
_symmetry_space_group_name_Hall '-P 2yn'
_symmetry_space_group_name_H-M 'P 1 21/n 1'
_atom_sites_solution_hydrogens geom
_atom_sites_solution_primary direct
_atom_sites_solution_secondary difmap
_audit_creation_method SHELXL-97
_cell_angle_alpha 90.00
_cell_angle_beta 91.8020(10)
_cell_angle_gamma 90.00
_cell_formula_units_Z 4
_cell_length_a 12.7695(9)
_cell_length_b 16.2045(11)
_cell_length_c 22.6240(15)
_cell_measurement_reflns_used 3451
_cell_measurement_temperature 193(2)
_cell_measurement_theta_max 26.72
_cell_measurement_theta_min 2.24
_cell_volume 4679.1(6)
_computing_cell_refinement 'Bruker SMART'
_computing_data_collection 'Bruker SMART'
_computing_data_reduction 'Bruker SAINT'
_computing_molecular_graphics 'Bruker SHELXTL'
_computing_publication_material 'Bruker SHELXTL'
_computing_structure_refinement 'SHELXL-97 (Sheldrick, 1997)'
_computing_structure_solution 'SHELXS-97 (Sheldrick, 1990)'
_diffrn_ambient_temperature 193(2)
_diffrn_measured_fraction_theta_full 1.000
_diffrn_measured_fraction_theta_max 1.000
_diffrn_measurement_device_type 'CCD area detector'
_diffrn_measurement_method 'phi and omega scans'
_diffrn_radiation_monochromator graphite
_diffrn_radiation_source 'fine-focus sealed tube'
_diffrn_radiation_type MoK\a
_diffrn_radiation_wavelength 0.71073
_diffrn_reflns_av_R_equivalents 0.0406
_diffrn_reflns_av_sigmaI/netI 0.0476
_diffrn_reflns_limit_h_max 15
_diffrn_reflns_limit_h_min -15
_diffrn_reflns_limit_k_max 17
_diffrn_reflns_limit_k_min -19
_diffrn_reflns_limit_l_max 26
_diffrn_reflns_limit_l_min -24
_diffrn_reflns_number 24436
_diffrn_reflns_theta_full 25.00
_diffrn_reflns_theta_max 25.00
_diffrn_reflns_theta_min 1.55
_exptl_absorpt_coefficient_mu 0.415
_exptl_absorpt_correction_T_max 0.2724
_exptl_absorpt_correction_T_min 0.2291
_exptl_absorpt_correction_type empirical
_exptl_crystal_colour Orange
_exptl_crystal_density_diffrn 1.347
_exptl_crystal_density_meas 0
_exptl_crystal_description Block
_exptl_crystal_F_000 1956
_exptl_crystal_size_max 0.34
_exptl_crystal_size_mid 0.22
_exptl_crystal_size_min 0.18
_refine_diff_density_max 0.668
_refine_diff_density_min -0.268
_refine_diff_density_rms 0.076
_refine_ls_extinction_method none
_refine_ls_goodness_of_fit_ref 1.071
_refine_ls_hydrogen_treatment mixed
_refine_ls_matrix_type full
_refine_ls_number_parameters 598
_refine_ls_number_reflns 8246
_refine_ls_number_restraints 0
_refine_ls_restrained_S_all 1.071
_refine_ls_R_factor_all 0.0630
_refine_ls_R_factor_gt 0.0461
_refine_ls_shift/su_max 0.383
_refine_ls_shift/su_mean 0.026
_refine_ls_structure_factor_coef Fsqd
_refine_ls_weighting_details 'calc w=1/[\s^2^(Fo^2^)+(0.0822P)^2^+0.0000P] where P=(Fo^2^+2Fc^2^)/3'
_refine_ls_weighting_scheme calc
_refine_ls_wR_factor_gt 0.1381
_refine_ls_wR_factor_ref 0.1446
_reflns_number_gt 6084
_reflns_number_total 8246
_reflns_threshold_expression >2sigma(I)
_cod_data_source_file ja0461522si20040629_120747_2.cif
_cod_data_source_block 7
_cod_database_code 4113115

loop_
_symmetry_equiv_pos_as_xyz
'x, y, z'
'-x+1/2, y+1/2, -z+1/2'
'-x, -y, -z'
'x-1/2, -y-1/2, z-1/2'

loop_
_atom_site_label
_atom_site_type_symbol
_atom_site_fract_x
_atom_site_fract_y
_atom_site_fract_z
_atom_site_U_iso_or_equiv
_atom_site_adp_type
_atom_site_occupancy
_atom_site_symmetry_multiplicity
_atom_site_calc_flag
_atom_site_refinement_flags
_atom_site_disorder_assembly
_atom_site_disorder_group
Nb1 Nb 0.27349(2) 0.747495(18) 0.084583(13) 0.02530(12) Uani 1 1 d . A .
N1 N 0.3473(2) 0.7256(2) 0.15906(14) 0.0379(8) Uani 1 1 d . . .
O1 O 0.3265(2) 0.87247(15) 0.08920(12) 0.0439(7) Uani 1 1 d . . .
S1 S 0.32112(17) 0.95353(12) 0.11595(19) 0.0363(8) Uani 0.547(7) 1 d P A 1
O2 O 0.3536(6) 0.9488(4) 0.1751(2) 0.059(2) Uani 0.547(7) 1 d P A 1
F3 F 0.4039(9) 1.0157(5) 0.0233(3) 0.121(4) Uani 0.547(7) 1 d P A 1
C27 C 0.0887(4) 0.8422(3) 0.0378(2) 0.0408(12) Uani 0.821(6) 1 d P A 1
C41 C 0.421(3) 1.0089(18) 0.0726(12) 0.096(9) Uani 0.453(7) 1 d P A 1
C17 C 0.2964(7) 0.6764(6) 0.2037(4) 0.035(3) Uani 0.413(8) 1 d P B 1
C29 C -0.0343(5) 0.8712(5) -0.0455(3) 0.0800(17) Uani 0.821(6) 1 d P A 1
C112 C 0.2976(11) 0.8097(7) 0.2627(5) 0.068(4) Uani 0.413(8) 1 d P B 1
C210 C -0.0301(5) 0.7278(5) -0.0013(3) 0.0800(17) Uani 0.821(6) 1 d P A 1
C212 C -0.0709(18) 0.8068(16) -0.0509(12) 0.051(5) Uani 0.179(6) 1 d P A 2
C111 C 0.2623(6) 0.6026(4) 0.2425(3) 0.052(2) Uani 0.587(8) 1 d P B 2
C29A C 0.0280(17) 0.9080(15) -0.0043(11) 0.051(5) Uani 0.179(6) 1 d P A 2
C17A C 0.3016(5) 0.7519(4) 0.2202(3) 0.0369(19) Uani 0.587(8) 1 d P B 2
C41A C 0.4297(15) 1.0033(12) 0.1062(9) 0.077(6) Uani 0.547(7) 1 d P A 2
C27A C 0.0501(17) 0.7566(14) 0.0286(10) 0.0408(12) Uani 0.179(6) 1 d P A 2
O2A O 0.3149(8) 0.9754(5) 0.0172(3) 0.082(3) Uani 0.453(7) 1 d P A 2
S1A S 0.3112(2) 0.95912(16) 0.0802(3) 0.0445(10) Uani 0.453(7) 1 d P A 2
F3A F 0.4344(7) 0.9903(5) 0.1697(3) 0.085(3) Uani 0.453(7) 1 d P A 2
F1 F 0.4373(3) 1.08125(19) 0.10140(19) 0.1170(13) Uani 1 1 d . . .
S2 S 0.24157(8) 0.53544(6) 0.06928(5) 0.0394(3) Uani 1 1 d . A .
N2 N 0.1298(2) 0.7855(2) 0.08492(14) 0.0373(7) Uani 1 1 d . . .
F2 F 0.5147(3) 0.9661(2) 0.08848(18) 0.1018(12) Uani 1 1 d . . .
N3 N 0.3494(2) 0.74237(17) 0.01152(14) 0.0346(7) Uani 1 1 d . . .
O3 O 0.2290(2) 0.99774(18) 0.10535(17) 0.0676(9) Uani 1 1 d . . .
O4 O 0.21637(19) 0.62388(14) 0.07763(11) 0.0383(6) Uani 1 1 d . . .
F4 F 0.1309(3) 0.40663(16) 0.09152(15) 0.0916(11) Uani 1 1 d . A .
F5 F 0.0396(2) 0.5144(2) 0.06792(16) 0.0909(10) Uani 1 1 d . A .
O5 O 0.3240(2) 0.50730(17) 0.10748(14) 0.0543(8) Uani 1 1 d . . .
O6 O 0.2426(3) 0.51162(17) 0.00896(12) 0.0554(8) Uani 1 1 d . . .
F6 F 0.1117(2) 0.50527(17) 0.15303(13) 0.0822(9) Uani 1 1 d . A .
C11 C 0.4600(3) 0.7197(3) 0.15962(16) 0.0359(9) Uani 1 1 d . B .
C12 C 0.5071(3) 0.6438(2) 0.14771(16) 0.0414(10) Uani 1 1 d . . .
H12A H 0.4650 0.5965 0.1401 0.050 Uiso 1 1 calc R B .
C13 C 0.6165(3) 0.6377(3) 0.14701(18) 0.0463(10) Uani 1 1 d . B .
C14 C 0.6760(3) 0.7072(3) 0.15853(17) 0.0446(10) Uani 1 1 d . . .
H14A H 0.7502 0.7029 0.1590 0.054 Uiso 1 1 calc R B .
C15 C 0.6306(3) 0.7830(3) 0.16948(18) 0.0437(10) Uani 1 1 d . B .
C16 C 0.5210(3) 0.7886(3) 0.17041(17) 0.0418(10) Uani 1 1 d . . .
H16A H 0.4888 0.8401 0.1785 0.050 Uiso 1 1 calc R B .
C18 C 0.3085(3) 0.6975(4) 0.26680(19) 0.0714(17) Uani 1 1 d . . .
C19 C 0.2358(4) 0.7019(5) 0.3131(2) 0.107(2) Uani 1 1 d . B .
H19A H 0.2207 0.6461 0.3273 0.160 Uiso 1 1 calc R . .
H19B H 0.1707 0.7277 0.2982 0.160 Uiso 1 1 calc R . .
H19C H 0.2657 0.7349 0.3458 0.160 Uiso 1 1 calc R . .
C21 C 0.0744(3) 0.7850(2) 0.13945(16) 0.0355(9) Uani 1 1 d . A .
C22 C 0.0335(3) 0.7127(3) 0.16057(18) 0.0468(10) Uani 1 1 d . . .
H22A H 0.0417 0.6633 0.1386 0.056 Uiso 1 1 calc R A .
C23 C -0.0196(3) 0.7101(3) 0.2131(2) 0.0529(11) Uani 1 1 d . A .
C24 C -0.0325(3) 0.7837(4) 0.24285(19) 0.0595(13) Uani 1 1 d . . .
H24A H -0.0707 0.7836 0.2782 0.071 Uiso 1 1 calc R A .
C25 C 0.0080(4) 0.8577(3) 0.22317(19) 0.0546(12) Uani 1 1 d . A .
C26 C 0.0627(3) 0.8573(3) 0.17107(18) 0.0451(10) Uani 1 1 d . . .
H26A H 0.0924 0.9071 0.1570 0.054 Uiso 1 1 calc R A .
C28 C -0.0226(3) 0.8221(3) 0.01171(19) 0.0526(12) Uani 1 1 d . . .
C31 C 0.2889(3) 0.7542(2) -0.04351(17) 0.0370(9) Uani 1 1 d . A .
C32 C 0.2881(3) 0.8311(3) -0.07124(19) 0.0472(11) Uani 1 1 d . . .
H32A H 0.3247 0.8762 -0.0535 0.057 Uiso 1 1 calc R A .
C33 C 0.2334(4) 0.8416(3) -0.1249(2) 0.0566(12) Uani 1 1 d . A .
C34 C 0.1830(3) 0.7742(3) -0.1506(2) 0.0565(13) Uani 1 1 d . . .
H34A H 0.1486 0.7807 -0.1882 0.068 Uiso 1 1 calc R A .
C35 C 0.1810(3) 0.6970(3) -0.12324(18) 0.0473(11) Uani 1 1 d . A .
C36 C 0.2341(3) 0.6881(3) -0.06890(17) 0.0399(9) Uani 1 1 d . . .
H36A H 0.2329 0.6366 -0.0490 0.048 Uiso 1 1 calc R A .
C37 C 0.4632(3) 0.7581(2) 0.00791(17) 0.0370(9) Uani 1 1 d . A .
H37A H 0.4942 0.7583 0.0486 0.044 Uiso 1 1 calc R . .
H37B H 0.4729 0.8140 -0.0087 0.044 Uiso 1 1 calc R . .
C38 C 0.5250(3) 0.6968(2) -0.02911(16) 0.0358(9) Uani 1 1 d . . .
C39 C 0.6409(3) 0.7157(3) -0.0153(2) 0.0525(11) Uani 1 1 d . A .
H39A H 0.6847 0.6780 -0.0377 0.079 Uiso 1 1 calc R . .
H39B H 0.6560 0.7085 0.0271 0.079 Uiso 1 1 calc R . .
H39C H 0.6561 0.7727 -0.0266 0.079 Uiso 1 1 calc R . .
C51 C 0.1242(4) 0.4882(3) 0.0970(2) 0.0585(13) Uani 1 1 d . . .
C110 C 0.4187(3) 0.6803(4) 0.29365(19) 0.0710(16) Uani 1 1 d . B .
H11A H 0.4297 0.6206 0.2968 0.107 Uiso 1 1 calc R . .
H11B H 0.4251 0.7052 0.3331 0.107 Uiso 1 1 calc R . .
H11C H 0.4715 0.7042 0.2682 0.107 Uiso 1 1 calc R . .
C131 C 0.6693(4) 0.5559(3) 0.1330(2) 0.0689(14) Uani 1 1 d . . .
H13A H 0.7455 0.5631 0.1347 0.103 Uiso 1 1 calc R B .
H13B H 0.6469 0.5377 0.0933 0.103 Uiso 1 1 calc R . .
H13C H 0.6494 0.5143 0.1620 0.103 Uiso 1 1 calc R . .
C151 C 0.6965(4) 0.8583(3) 0.1816(2) 0.0714(15) Uani 1 1 d . . .
H15A H 0.7708 0.8439 0.1793 0.107 Uiso 1 1 calc R B .
H15B H 0.6827 0.8793 0.2212 0.107 Uiso 1 1 calc R . .
H15C H 0.6789 0.9009 0.1522 0.107 Uiso 1 1 calc R . .
C211 C -0.1111(3) 0.8447(3) 0.0543(2) 0.0615(13) Uani 1 1 d . A .
H21B H -0.1791 0.8305 0.0358 0.092 Uiso 1 1 calc R . .
H21C H -0.1087 0.9040 0.0627 0.092 Uiso 1 1 calc R . .
H21D H -0.1012 0.8138 0.0913 0.092 Uiso 1 1 calc R . .
C231 C -0.0630(4) 0.6309(4) 0.2366(2) 0.0854(18) Uani 1 1 d . . .
H23A H -0.0973 0.6417 0.2740 0.128 Uiso 1 1 calc R A .
H23B H -0.0059 0.5913 0.2433 0.128 Uiso 1 1 calc R . .
H23C H -0.1143 0.6081 0.2079 0.128 Uiso 1 1 calc R . .
C251 C -0.0040(5) 0.9366(3) 0.2575(2) 0.092(2) Uani 1 1 d . . .
H25A H -0.0444 0.9258 0.2928 0.138 Uiso 1 1 calc R A .
H25B H -0.0408 0.9775 0.2326 0.138 Uiso 1 1 calc R . .
H25C H 0.0654 0.9578 0.2694 0.138 Uiso 1 1 calc R . .
C310 C 0.5059(3) 0.7085(3) -0.09584(16) 0.0428(10) Uani 1 1 d . A .
H31A H 0.4322 0.6970 -0.1062 0.064 Uiso 1 1 calc R . .
H31B H 0.5507 0.6704 -0.1173 0.064 Uiso 1 1 calc R . .
H31C H 0.5225 0.7654 -0.1067 0.064 Uiso 1 1 calc R . .
C311 C 0.5007(3) 0.6081(2) -0.01245(18) 0.0470(10) Uani 1 1 d . A .
H31D H 0.4268 0.5963 -0.0219 0.071 Uiso 1 1 calc R . .
H31E H 0.5148 0.6002 0.0300 0.071 Uiso 1 1 calc R . .
H31F H 0.5450 0.5706 -0.0348 0.071 Uiso 1 1 calc R . .
C331 C 0.2269(4) 0.9262(3) -0.1539(3) 0.0879(19) Uani 1 1 d . . .
H33A H 0.2666 0.9662 -0.1296 0.132 Uiso 1 1 calc R A .
H33B H 0.1534 0.9436 -0.1574 0.132 Uiso 1 1 calc R . .
H33C H 0.2563 0.9235 -0.1933 0.132 Uiso 1 1 calc R . .
C351 C 0.1252(4) 0.6247(3) -0.1503(2) 0.0726(15) Uani 1 1 d . . .
H35A H 0.0924 0.6410 -0.1883 0.109 Uiso 1 1 calc R A .
H35B H 0.0712 0.6055 -0.1238 0.109 Uiso 1 1 calc R . .
H35C H 0.1755 0.5801 -0.1567 0.109 Uiso 1 1 calc R . .

loop_
_atom_site_aniso_label
_atom_site_aniso_U_11
_atom_site_aniso_U_22
_atom_site_aniso_U_33
_atom_site_aniso_U_23
_atom_site_aniso_U_13
_atom_site_aniso_U_12
Nb1 0.02623(19) 0.02525(19) 0.02465(19) -0.00091(13) 0.00449(12) 0.00015(13)
N1 0.0322(17) 0.0461(19) 0.0351(18) 0.0126(15) -0.0021(14) -0.0039(14)
O1 0.0444(16) 0.0271(14) 0.0602(18) -0.0055(13) 0.0022(13) -0.0048(12)
S1 0.0465(11) 0.0254(10) 0.037(2) -0.0029(10) 0.0038(11) -0.0008(8)
O2 0.078(5) 0.050(4) 0.047(4) -0.011(3) -0.001(3) 0.011(3)
F3 0.212(10) 0.090(5) 0.065(5) 0.023(4) 0.047(6) -0.034(6)
C27 0.035(2) 0.051(3) 0.036(3) 0.003(2) -0.003(2) 0.011(2)
C41 0.102(17) 0.047(10) 0.14(2) -0.020(17) 0.028(19) -0.026(10)
C17 0.031(5) 0.048(7) 0.027(5) 0.009(4) 0.002(4) -0.010(4)
C29 0.058(3) 0.115(5) 0.066(3) -0.021(3) -0.009(2) 0.015(3)
C112 0.099(10) 0.037(7) 0.065(8) -0.005(6) -0.020(7) 0.003(6)
C210 0.058(3) 0.115(5) 0.066(3) -0.021(3) -0.009(2) 0.015(3)
C212 0.035(9) 0.053(11) 0.065(12) -0.010(9) 0.011(8) -0.009(8)
C111 0.067(5) 0.036(4) 0.052(5) 0.004(3) -0.005(4) -0.010(4)
C29A 0.035(9) 0.053(11) 0.065(12) -0.010(9) 0.011(8) -0.009(8)
C17A 0.034(4) 0.044(5) 0.033(4) 0.003(3) 0.008(3) 0.004(3)
C41A 0.044(6) 0.026(6) 0.16(2) -0.020(12) 0.002(11) -0.005(4)
C27A 0.035(2) 0.051(3) 0.036(3) 0.003(2) -0.003(2) 0.011(2)
O2A 0.127(8) 0.072(6) 0.048(5) -0.003(4) 0.002(5) -0.026(6)
S1A 0.0533(16) 0.0317(14) 0.049(3) -0.0006(14) 0.0025(15) -0.0038(11)
F3A 0.109(7) 0.074(5) 0.071(5) -0.018(4) -0.017(4) -0.001(5)
F1 0.130(3) 0.049(2) 0.173(4) -0.015(2) 0.023(3) -0.041(2)
S2 0.0469(6) 0.0290(5) 0.0429(6) -0.0015(4) 0.0105(5) -0.0044(4)
N2 0.0320(17) 0.0423(19) 0.0378(18) 0.0015(15) 0.0037(14) 0.0074(15)
F2 0.064(2) 0.091(3) 0.152(3) -0.005(2) 0.028(2) -0.0190(19)
N3 0.0398(18) 0.0318(17) 0.0327(17) -0.0036(13) 0.0112(14) -0.0035(14)
O3 0.0527(19) 0.0467(19) 0.103(3) -0.0121(18) -0.0038(19) 0.0095(16)
O4 0.0411(15) 0.0276(14) 0.0469(16) -0.0033(12) 0.0139(12) -0.0070(11)
F4 0.113(3) 0.0366(16) 0.128(3) -0.0101(16) 0.047(2) -0.0273(16)
F5 0.0518(17) 0.090(2) 0.130(3) 0.000(2) -0.0008(19) -0.0224(17)
O5 0.0522(18) 0.0464(18) 0.064(2) -0.0019(15) -0.0024(16) 0.0070(14)
O6 0.079(2) 0.0461(18) 0.0419(17) -0.0107(14) 0.0125(15) -0.0007(16)
F6 0.106(2) 0.0682(19) 0.075(2) 0.0000(15) 0.0501(18) -0.0178(17)
C11 0.034(2) 0.046(2) 0.028(2) 0.0047(17) -0.0008(16) -0.0018(17)
C12 0.046(2) 0.043(2) 0.036(2) 0.0024(18) 0.0057(18) -0.0048(19)
C13 0.047(2) 0.052(3) 0.040(2) 0.007(2) 0.0092(19) 0.005(2)
C14 0.030(2) 0.066(3) 0.038(2) 0.001(2) 0.0050(17) 0.002(2)
C15 0.036(2) 0.052(3) 0.043(2) 0.004(2) 0.0034(19) -0.007(2)
C16 0.037(2) 0.044(2) 0.045(2) 0.0034(19) -0.0008(18) 0.0001(19)
C18 0.033(2) 0.152(5) 0.029(2) -0.002(3) 0.0006(19) 0.011(3)
C19 0.054(3) 0.203(7) 0.065(4) 0.053(4) 0.023(3) 0.032(4)
C21 0.031(2) 0.042(2) 0.033(2) -0.0001(18) -0.0013(16) 0.0039(17)
C22 0.045(2) 0.049(3) 0.046(3) 0.000(2) 0.007(2) 0.000(2)
C23 0.043(2) 0.069(3) 0.047(3) 0.009(2) 0.003(2) -0.001(2)
C24 0.050(3) 0.100(4) 0.029(2) 0.009(3) 0.004(2) 0.014(3)
C25 0.064(3) 0.066(3) 0.034(2) -0.009(2) -0.004(2) 0.021(3)
C26 0.049(2) 0.044(3) 0.042(2) -0.0016(19) -0.007(2) 0.003(2)
C28 0.038(2) 0.077(3) 0.042(3) -0.019(2) -0.0042(19) 0.016(2)
C31 0.037(2) 0.039(2) 0.036(2) -0.0010(18) 0.0153(17) 0.0034(18)
C32 0.049(2) 0.039(2) 0.055(3) 0.009(2) 0.023(2) 0.008(2)
C33 0.052(3) 0.057(3) 0.062(3) 0.024(2) 0.018(2) 0.018(2)
C34 0.038(2) 0.089(4) 0.043(3) 0.023(3) 0.005(2) 0.014(2)
C35 0.033(2) 0.067(3) 0.042(2) 0.004(2) 0.0036(18) 0.004(2)
C36 0.039(2) 0.043(2) 0.038(2) 0.0033(18) 0.0087(18) -0.0017(18)
C37 0.041(2) 0.037(2) 0.033(2) -0.0023(16) 0.0091(17) -0.0097(17)
C38 0.040(2) 0.036(2) 0.032(2) -0.0025(17) 0.0071(17) -0.0044(17)
C39 0.047(3) 0.062(3) 0.049(3) 0.001(2) 0.005(2) -0.004(2)
C51 0.065(3) 0.036(3) 0.076(4) -0.002(2) 0.017(3) -0.017(2)
C110 0.043(3) 0.135(5) 0.035(3) 0.017(3) -0.003(2) 0.005(3)
C131 0.067(3) 0.062(3) 0.080(4) 0.000(3) 0.025(3) 0.009(3)
C151 0.047(3) 0.070(4) 0.098(4) -0.014(3) 0.014(3) -0.016(3)
C211 0.035(2) 0.096(4) 0.053(3) -0.015(3) -0.002(2) 0.010(2)
C231 0.072(4) 0.109(5) 0.076(4) 0.038(3) 0.008(3) -0.020(3)
C251 0.139(6) 0.082(4) 0.055(3) -0.022(3) 0.005(3) 0.038(4)
C310 0.042(2) 0.051(3) 0.036(2) -0.0035(19) 0.0140(18) 0.003(2)
C311 0.049(2) 0.043(2) 0.049(3) 0.002(2) 0.009(2) 0.003(2)
C331 0.094(4) 0.068(4) 0.103(5) 0.045(3) 0.031(4) 0.031(3)
C351 0.059(3) 0.103(4) 0.054(3) 0.002(3) -0.016(2) -0.019(3)

loop_
_atom_type_symbol
_atom_type_description
_atom_type_scat_dispersion_real
_atom_type_scat_dispersion_imag
_atom_type_scat_source
C C 0.0033 0.0016 'International Tables Vol C Tables 4.2.6.8 and 6.1.1.4'
H H 0.0000 0.0000 'International Tables Vol C Tables 4.2.6.8 and 6.1.1.4'
N N 0.0061 0.0033 'International Tables Vol C Tables 4.2.6.8 and 6.1.1.4'
O O 0.0106 0.0060 'International Tables Vol C Tables 4.2.6.8 and 6.1.1.4'
F F 0.0171 0.0103 'International Tables Vol C Tables 4.2.6.8 and 6.1.1.4'
S S 0.1246 0.1234 'International Tables Vol C Tables 4.2.6.8 and 6.1.1.4'
Nb Nb -2.0727 0.6215 'International Tables Vol C Tables 4.2.6.8 and 6.1.1.4'

loop_
_geom_angle_atom_site_label_1
_geom_angle_atom_site_label_2
_geom_angle_atom_site_label_3
_geom_angle
N2 Nb1 N1 119.35(13)
N2 Nb1 N3 120.97(13)
N1 Nb1 N3 119.34(13)
N2 Nb1 O1 89.81(12)
N1 Nb1 O1 89.23(12)
N3 Nb1 O1 85.21(11)
N2 Nb1 O4 88.71(12)
N1 Nb1 O4 92.74(12)
N3 Nb1 O4 94.33(11)
O1 Nb1 O4 177.94(10)
C11 N1 C17 115.2(4)
C11 N1 C17A 114.0(3)
C17 N1 C17A 49.8(4)
C11 N1 Nb1 118.5(2)
C17 N1 Nb1 119.2(4)
C17A N1 Nb1 122.0(3)
S1A O1 S1 33.09(13)
S1A O1 Nb1 151.8(2)
S1 O1 Nb1 149.4(2)
O3 S1 O2 114.8(3)
O3 S1 O1 116.5(3)
O2 S1 O1 109.6(3)
O3 S1 C41 104.5(10)
O2 S1 C41 110.2(9)
O1 S1 C41 100.0(9)
N2 C27 C28 116.1(4)
F3 C41 F1 114(2)
F3 C41 F2 116(2)
F1 C41 F2 101(2)
F3 C41 S1 117(2)
F1 C41 S1 105.1(17)
F2 C41 S1 102.5(16)
C18 C17 N1 120.7(7)
C18 C17A N1 118.8(5)
F1 C41A F2 111.3(15)
F1 C41A F3A 103.1(13)
F2 C41A F3A 103.1(13)
F1 C41A S1A 116.3(13)
F2 C41A S1A 114.9(13)
F3A C41A S1A 106.3(12)
C28 C27A N2 111.4(14)
O3 S1A O2A 112.1(5)
O3 S1A O1 119.7(3)
O2A S1A O1 108.0(4)
O3 S1A C41A 109.8(7)
O2A S1A C41A 101.5(8)
O1 S1A C41A 103.8(7)
C41A F1 C41 33.9(12)
O5 S2 O6 118.04(19)
O5 S2 O4 113.19(17)
O6 S2 O4 113.22(17)
O5 S2 C51 105.0(2)
O6 S2 C51 104.6(2)
O4 S2 C51 100.30(18)
C21 N2 C27 116.4(3)
C21 N2 C27A 110.3(8)
C27 N2 C27A 55.6(8)
C21 N2 Nb1 119.5(2)
C27 N2 Nb1 120.4(3)
C27A N2 Nb1 117.5(8)
C41A F2 C41 32.4(11)
C31 N3 C37 115.2(3)
C31 N3 Nb1 117.1(2)
C37 N3 Nb1 123.8(2)
S1A O3 S1 34.65(15)
S2 O4 Nb1 147.26(16)
C16 C11 C12 120.1(4)
C16 C11 N1 120.4(4)
C12 C11 N1 119.5(4)
C11 C12 C13 120.0(4)
C14 C13 C12 118.9(4)
C14 C13 C131 120.3(4)
C12 C13 C131 120.8(4)
C13 C14 C15 121.8(4)
C14 C15 C16 119.0(4)
C14 C15 C151 121.2(4)
C16 C15 C151 119.8(4)
C11 C16 C15 120.1(4)
C17A C18 C19 120.3(5)
C17A C18 C17 53.3(5)
C19 C18 C17 132.4(5)
C17A C18 C110 117.0(5)
C19 C18 C110 109.1(4)
C17 C18 C110 114.1(5)
C17A C18 C111 108.2(5)
C19 C18 C111 93.1(5)
C17 C18 C111 57.4(5)
C110 C18 C111 105.2(5)
C17A C18 C112 47.1(5)
C19 C18 C112 86.4(6)
C17 C18 C112 100.1(6)
C110 C18 C112 105.5(5)
C111 C18 C112 147.6(5)
C22 C21 C26 119.6(4)
C22 C21 N2 120.4(4)
C26 C21 N2 120.1(4)
C21 C22 C23 121.7(4)
C24 C23 C22 117.4(4)
C24 C23 C231 120.9(5)
C22 C23 C231 121.8(5)
C23 C24 C25 122.6(4)
C24 C25 C26 118.1(4)
C24 C25 C251 121.6(5)
C26 C25 C251 120.3(5)
C21 C26 C25 120.6(4)
C27A C28 C29 130.6(10)
C27A C28 C29A 116.2(13)
C29 C28 C29A 51.3(9)
C27A C28 C212 111.0(13)
C29 C28 C212 43.9(9)
C29A C28 C212 94.9(13)
C27A C28 C210 50.9(9)
C29 C28 C210 110.4(5)
C29A C28 C210 147.5(9)
C212 C28 C210 69.5(10)
C27A C28 C211 118.8(10)
C29 C28 C211 110.5(4)
C29A C28 C211 104.2(9)
C212 C28 C211 109.2(9)
C210 C28 C211 107.9(4)
C27A C28 C27 59.0(9)
C29 C28 C27 106.1(5)
C29A C28 C27 61.8(9)
C212 C28 C27 135.6(9)
C210 C28 C27 109.1(4)
C211 C28 C27 112.9(3)
C32 C31 C36 120.3(4)
C32 C31 N3 119.9(4)
C36 C31 N3 119.8(3)
C33 C32 C31 119.9(4)
C32 C33 C34 118.9(4)
C32 C33 C331 120.3(5)
C34 C33 C331 120.7(5)
C33 C34 C35 122.3(4)
C34 C35 C36 118.0(4)
C34 C35 C351 122.4(4)
C36 C35 C351 119.6(4)
C31 C36 C35 120.6(4)
N3 C37 C38 116.2(3)
C310 C38 C311 109.5(3)
C310 C38 C37 112.9(3)
C311 C38 C37 111.4(3)
C310 C38 C39 107.3(3)
C311 C38 C39 109.9(3)
C37 C38 C39 105.6(3)
F6 C51 F5 107.0(4)
F6 C51 F4 108.0(4)
F5 C51 F4 109.1(4)
F6 C51 S2 111.9(3)
F5 C51 S2 111.4(3)
F4 C51 S2 109.3(3)

loop_
_geom_bond_atom_site_label_1
_geom_bond_atom_site_label_2
_geom_bond_distance
Nb1 N2 1.936(3)
Nb1 N1 1.937(3)
Nb1 N3 1.944(3)
Nb1 O1 2.137(2)
Nb1 O4 2.136(2)
N1 C11 1.442(5)
N1 C17 1.455(9)
N1 C17A 1.576(7)
O1 S1A 1.432(4)
O1 S1 1.449(3)
S1 O3 1.392(4)
S1 O2 1.391(8)
S1 C41 1.86(3)
F3 C41 1.13(2)
C27 N2 1.490(5)
C27 C28 1.556(6)
C41 F1 1.36(3)
C41 F2 1.42(3)
C17 C18 1.472(10)
C29 C28 1.523(8)
C112 C18 1.826(13)
C210 C28 1.558(9)
C212 C28 1.55(3)
C111 C18 1.731(9)
C29A C28 1.58(2)
C17A C18 1.376(8)
C41A F1 1.27(2)
C41A F2 1.32(2)
C41A F3A 1.45(2)
C41A S1A 1.76(2)
C27A C28 1.45(2)
C27A N2 1.67(2)
O2A S1A 1.450(10)
S1A O3 1.362(4)
S2 O5 1.416(3)
S2 O6 1.419(3)
S2 O4 1.482(3)
S2 C51 1.812(5)
N2 C21 1.441(5)
N3 C31 1.457(5)
N3 C37 1.481(5)
F4 C51 1.331(5)
F5 C51 1.317(6)
F6 C51 1.312(5)
C11 C16 1.380(6)
C11 C12 1.399(6)
C12 C13 1.400(6)
C13 C14 1.379(6)
C13 C131 1.524(6)
C14 C15 1.384(6)
C15 C16 1.403(5)
C15 C151 1.503(6)
C18 C19 1.424(6)
C18 C110 1.540(6)
C21 C22 1.374(6)
C21 C26 1.383(5)
C22 C23 1.386(6)
C23 C24 1.383(7)
C23 C231 1.502(6)
C24 C25 1.385(7)
C25 C26 1.389(6)
C25 C251 1.506(6)
C28 C211 1.551(6)
C31 C32 1.395(5)
C31 C36 1.393(5)
C32 C33 1.392(6)
C33 C34 1.386(7)
C33 C331 1.522(6)
C34 C35 1.396(6)
C35 C36 1.393(5)
C35 C351 1.493(6)
C37 C38 1.533(5)
C38 C310 1.533(5)
C38 C311 1.520(5)
C38 C39 1.534(5)
